data_2236188
loop_
_publ_author_name
'Song, Yanxi'
'Chidan Kumar, C. S.'
'Akkurt, Mehmet'
'Chandraju, S.'
'Li, Hongqi'

_publ_section_title
;
 1-[(4-Chlorophenyl)(phenyl)methyl]piperazine-1,4-diium
 bis(trichloroacetate)--trichloroacetic acid (1/1)
;
_journal_coeditor_code FJ2574
_journal_issue 9
_journal_name_full 'Acta Crystallographica Section E'
_journal_page_first o2695
_journal_page_last o2696
_journal_paper_doi 10.1107/S1600536812034794
_journal_volume 68
_journal_year 2012
_chemical_formula_iupac 'C17 H21 Cl N2 2+, 2C2 Cl3 O2 -, C2 H Cl3 O2'
_chemical_formula_moiety 'C17 H21 Cl N2 2+, 2(C2 Cl3 O2 -), C2 H Cl3 O2'
_chemical_formula_sum 'C23 H22 Cl10 N2 O6'
_chemical_formula_weight 776.93
_chemical_melting_point_gt 409
_chemical_melting_point_lt 411
_chemical_name_systematic
;
1-[(4-Chlorophenyl)(phenyl)methyl]piperazine-1,4-diium bis(trichloroacetate)--
trichloroacetic acid (1/1)
;
_space_group_IT_number 2
_symmetry_cell_setting triclinic
_symmetry_space_group_name_Hall '-P 1'
_symmetry_space_group_name_H-M 'P -1'
_atom_sites_solution_hydrogens geom
_atom_sites_solution_primary direct
_atom_sites_solution_secondary difmap
_audit_creation_method SHELXL-97
_cell_angle_alpha 88.317(3)
_cell_angle_beta 73.127(3)
_cell_angle_gamma 77.169(3)
_cell_formula_units_Z 2
_cell_length_a 9.746(2)
_cell_length_b 13.096(3)
_cell_length_c 13.725(3)
_cell_measurement_reflns_used 3555
_cell_measurement_temperature 293(2)
_cell_measurement_theta_max 26.9
_cell_measurement_theta_min 2.2
_cell_volume 1633.3(6)
_computing_cell_refinement 'SAINT (Bruker, 2004)'
_computing_data_collection 'APEX2 (Bruker, 2004)'
_computing_data_reduction 'SAINT (Bruker, 2004)'
_computing_molecular_graphics 'ORTEP-3 for Windows (Farrugia, 2012)'
_computing_publication_material 'WinGX (Farrugia, 2012) and PLATON (Spek, 2009)'
_computing_structure_refinement 'SHELXL97 (Sheldrick, 2008)'
_computing_structure_solution 'SIR97 (Altomare <i>et al.</i>, 1999)'
_diffrn_ambient_temperature 293(2)
_diffrn_measured_fraction_theta_full 0.962
_diffrn_measured_fraction_theta_max 0.962
_diffrn_measurement_device_type 'Bruker APEXII CCD'
_diffrn_measurement_method '\f and \w scans'
_diffrn_radiation_monochromator graphite
_diffrn_radiation_source 'fine-focus sealed tube'
_diffrn_radiation_type MoK\a
_diffrn_radiation_wavelength 0.71073
_diffrn_reflns_av_R_equivalents 0.0116
_diffrn_reflns_av_sigmaI/netI 0.0253
_diffrn_reflns_limit_h_max 12
_diffrn_reflns_limit_h_min -11
_diffrn_reflns_limit_k_max 11
_diffrn_reflns_limit_k_min -16
_diffrn_reflns_limit_l_max 17
_diffrn_reflns_limit_l_min -16
_diffrn_reflns_number 10010
_diffrn_reflns_reduction_process
;
;
_diffrn_reflns_theta_full 27.23
_diffrn_reflns_theta_max 27.23
_diffrn_reflns_theta_min 2.18
_exptl_absorpt_coefficient_mu 0.893
_exptl_absorpt_correction_T_max 0.875
_exptl_absorpt_correction_T_min 0.790
_exptl_absorpt_correction_type multi-scan
_exptl_absorpt_process_details '(SADABS; Bruker, 2004)'
_exptl_crystal_colour colourless
_exptl_crystal_density_diffrn 1.580
_exptl_crystal_density_method 'Not Measured'
_exptl_crystal_description plate
_exptl_crystal_F_000 784
_exptl_crystal_size_max 0.27
_exptl_crystal_size_mid 0.22
_exptl_crystal_size_min 0.15
_refine_diff_density_max 0.401
_refine_diff_density_min -0.328
_refine_ls_extinction_method none
_refine_ls_goodness_of_fit_ref 1.035
_refine_ls_hydrogen_treatment mixed
_refine_ls_matrix_type full
_refine_ls_number_parameters 468
_refine_ls_number_reflns 7039
_refine_ls_number_restraints 38
_refine_ls_restrained_S_all 1.055
_refine_ls_R_factor_all 0.0659
_refine_ls_R_factor_gt 0.0467
_refine_ls_shift/su_max 0.001
_refine_ls_shift/su_mean 0.000
_refine_ls_structure_factor_coef Fsqd
_refine_ls_weighting_details 'calc w=1/[\s^2^(Fo^2^)+(0.0496P)^2^+0.7913P] where P=(Fo^2^+2Fc^2^)/3'
_refine_ls_weighting_scheme calc
_refine_ls_wR_factor_gt 0.1139
_refine_ls_wR_factor_ref 0.1246
_reflns_number_gt 5186
_reflns_number_total 7039
_reflns_threshold_expression I>2\s(I)
_cod_data_source_file fj2574.cif
_cod_data_source_block I
_cod_database_code 2236188
_cod_database_fobs_code 2236188

loop_
_symmetry_equiv_pos_site_id
_symmetry_equiv_pos_as_xyz
1 x,y,z
2 -x,-y,-z

loop_
_atom_site_aniso_label
_atom_site_aniso_U_11
_atom_site_aniso_U_22
_atom_site_aniso_U_33
_atom_site_aniso_U_12
_atom_site_aniso_U_13
_atom_site_aniso_U_23
Cl1C 0.1343(10) 0.0734(6) 0.0679(6) -0.0027(6) 0.0188(6) 0.0294(5)
N1 0.0324(9) 0.0402(10) 0.0346(9) -0.0041(7) -0.0085(7) -0.0037(8)
N2 0.0382(10) 0.0655(13) 0.0387(10) 0.0035(9) -0.0094(8) -0.0153(10)
C1 0.0481(13) 0.0562(15) 0.0428(13) -0.0120(11) -0.0102(11) -0.0012(11)
C2 0.0619(17) 0.0661(18) 0.0532(16) -0.0233(14) -0.0007(13) -0.0032(14)
C3 0.082(2) 0.0423(14) 0.0446(14) -0.0083(13) 0.0010(13) 0.0017(11)
C4 0.080(2) 0.0580(17) 0.0522(16) 0.0059(15) -0.0186(15) 0.0086(13)
C5 0.0497(14) 0.0539(15) 0.0510(14) 0.0012(11) -0.0103(11) 0.0011(12)
C6 0.0423(11) 0.0369(11) 0.0340(11) -0.0053(9) -0.0068(9) -0.0072(9)
C7 0.0366(11) 0.0367(11) 0.0367(11) 0.0004(9) -0.0075(9) -0.0056(9)
C8 0.0485(13) 0.0367(12) 0.0354(11) -0.0076(10) -0.0065(9) -0.0036(9)
C9 0.0510(14) 0.0475(14) 0.0624(16) -0.0082(11) -0.0136(12) -0.0141(12)
C10 0.0616(17) 0.0729(19) 0.0616(17) -0.0269(15) -0.0128(14) -0.0095(15)
C11 0.088(2) 0.0628(19) 0.0562(17) -0.0337(17) -0.0069(15) -0.0114(14)
C12 0.092(2) 0.0397(14) 0.0586(17) -0.0133(14) -0.0047(15) -0.0111(12)
C13 0.0621(15) 0.0418(13) 0.0460(14) -0.0038(11) -0.0060(12) -0.0042(11)
C14 0.0481(13) 0.0535(14) 0.0389(12) -0.0147(11) -0.0083(10) 0.0018(11)
C15 0.0471(14) 0.0763(18) 0.0388(13) -0.0162(13) -0.0034(11) -0.0066(12)
C16 0.0431(12) 0.0468(13) 0.0516(14) -0.0019(10) -0.0155(11) -0.0127(11)
C17 0.0404(11) 0.0413(12) 0.0419(12) -0.0070(9) -0.0110(9) -0.0054(10)
Cl1D 0.138(13) 0.084(8) 0.122(11) -0.057(8) 0.028(9) -0.043(8)
Cl1B 0.087(2) 0.092(2) 0.103(2) -0.0406(17) -0.0098(14) 0.0010(15)
Cl2B 0.0502(18) 0.125(3) 0.080(2) 0.010(2) -0.0111(14) 0.039(2)
Cl3B 0.166(5) 0.130(4) 0.0581(17) 0.026(3) -0.0279(19) 0.0032(17)
O1 0.128(2) 0.0724(16) 0.0876(18) -0.0050(15) -0.0374(16) 0.0014(13)
O2 0.1013(19) 0.0807(17) 0.136(2) -0.0134(14) -0.0510(17) 0.0464(17)
C18 0.0613(18) 0.073(2) 0.089(2) -0.0147(15) -0.0330(17) 0.0250(18)
C19 0.0590(17) 0.078(2) 0.0604(17) 0.0002(15) -0.0106(14) 0.0138(15)
Cl1A 0.121(4) 0.069(3) 0.162(8) -0.018(3) -0.027(4) -0.015(3)
Cl2A 0.114(5) 0.116(4) 0.061(3) 0.062(4) -0.003(3) 0.007(3)
Cl3A 0.083(3) 0.146(7) 0.064(3) 0.000(3) -0.0147(18) 0.027(3)
Cl4B 0.124(3) 0.115(3) 0.274(7) 0.028(2) -0.125(4) -0.117(3)
Cl5B 0.096(3) 0.252(8) 0.0563(17) 0.034(4) -0.0272(15) 0.028(3)
Cl6B 0.0251(13) 0.075(2) 0.0773(16) -0.0025(13) -0.0156(11) -0.0275(15)
O3 0.0395(9) 0.0604(11) 0.0696(12) 0.0093(8) -0.0186(8) -0.0206(9)
O4 0.0446(9) 0.0845(14) 0.0543(11) 0.0062(9) -0.0178(8) -0.0291(10)
C20 0.0333(11) 0.0433(12) 0.0435(12) -0.0024(9) -0.0130(9) -0.0005(10)
C21 0.0441(13) 0.0605(16) 0.0550(15) 0.0020(11) -0.0213(11) -0.0107(12)
Cl4A 0.0429(12) 0.0478(11) 0.0974(18) -0.0109(7) -0.0229(11) -0.0082(12)
Cl5A 0.102(3) 0.165(4) 0.0475(15) -0.038(3) -0.0323(15) 0.0251(18)
Cl6A 0.060(2) 0.075(2) 0.121(4) 0.0152(18) -0.045(2) -0.003(2)
Cl7A 0.0516(10) 0.0767(12) 0.146(2) -0.0045(8) -0.0225(13) -0.0295(13)
Cl8A 0.0871(13) 0.160(3) 0.0825(15) -0.0239(17) -0.0334(12) 0.0591(18)
Cl9A 0.0466(12) 0.0750(12) 0.0865(15) 0.0172(9) -0.0047(9) -0.0106(9)
O5 0.0487(10) 0.0748(13) 0.0735(13) 0.0149(10) -0.0203(9) -0.0066(11)
O6 0.0810(16) 0.0876(17) 0.154(3) 0.0089(13) -0.0651(17) -0.0407(17)
C22 0.0419(13) 0.0611(17) 0.0591(16) 0.0008(12) -0.0131(12) 0.0056(13)
C23 0.0454(14) 0.0588(16) 0.0644(17) 0.0045(12) -0.0164(12) 0.0032(13)
Cl7B 0.156(7) 0.118(5) 0.214(9) 0.051(4) -0.144(6) -0.083(5)
Cl8B 0.139(4) 0.125(5) 0.112(5) 0.020(3) -0.039(3) 0.058(4)
Cl9B 0.053(3) 0.189(7) 0.167(6) -0.035(4) 0.000(3) -0.060(5)

loop_
_atom_site_type_symbol
_atom_site_label
_atom_site_fract_x
_atom_site_fract_y
_atom_site_fract_z
_atom_site_U_iso_or_equiv
_atom_site_thermal_displace_type
_atom_site_calc_flag
_atom_site_refinement_flags
_atom_site_occupancy
_atom_site_disorder_assembly
_atom_site_disorder_group
Cl Cl1C 0.31840(14) 0.07626(8) 0.67451(7) 0.1062(4) Uani d P 0.915(3) A 1
N N1 0.66237(18) 0.23191(14) 0.21015(13) 0.0366(5) Uani d . 1.000 A .
N N2 0.7247(2) 0.14402(17) 0.00697(14) 0.0500(6) Uani d . 1.000 . .
C C1 0.3636(3) 0.2436(2) 0.42747(18) 0.0496(8) Uani d . 1.000 . .
C C2 0.3041(3) 0.1922(2) 0.5133(2) 0.0623(10) Uani d . 1.000 A .
C C3 0.3952(4) 0.1382(2) 0.5661(2) 0.0614(9) Uani d D 1.000 . .
C C4 0.5441(4) 0.1344(2) 0.5345(2) 0.0672(10) Uani d . 1.000 A .
C C5 0.6024(3) 0.1857(2) 0.4488(2) 0.0545(8) Uani d . 1.000 . .
C C6 0.5126(2) 0.24114(17) 0.39409(16) 0.0391(6) Uani d . 1.000 A .
C C7 0.5689(2) 0.30362(17) 0.30255(16) 0.0386(6) Uani d . 1.000 . .
C C8 0.6491(3) 0.38233(17) 0.32521(16) 0.0417(7) Uani d . 1.000 A .
C C9 0.7969(3) 0.3582(2) 0.3198(2) 0.0544(8) Uani d . 1.000 . .
C C10 0.8610(3) 0.4331(2) 0.3469(2) 0.0643(10) Uani d . 1.000 A .
C C11 0.7786(4) 0.5318(3) 0.3801(2) 0.0690(11) Uani d D 1.000 . .
C C12 0.6326(4) 0.5560(2) 0.3859(2) 0.0671(10) Uani d . 1.000 A .
C C13 0.5666(3) 0.48247(19) 0.35811(19) 0.0532(8) Uani d . 1.000 . .
C C14 0.7043(3) 0.2947(2) 0.11745(17) 0.0472(8) Uani d . 1.000 . .
C C15 0.8003(3) 0.2238(2) 0.02683(18) 0.0555(9) Uani d . 1.000 A .
C C16 0.6808(3) 0.08220(19) 0.09830(18) 0.0478(8) Uani d . 1.000 A .
C C17 0.5831(2) 0.15348(18) 0.18780(17) 0.0416(7) Uani d . 1.000 . .
Cl Cl1D 0.8762(17) 0.5906(10) 0.4249(12) 0.123(6) Uani d P 0.085(3) A 2
Cl Cl1B 0.6717(5) 0.2921(6) 0.7725(6) 0.0945(12) Uani d DP 0.59(3) B 2
Cl Cl2B 0.9718(4) 0.2936(7) 0.7561(5) 0.0923(13) Uani d DP 0.59(3) B 2
Cl Cl3B 0.8561(7) 0.3498(10) 0.5860(4) 0.129(2) Uani d DP 0.59(3) B 2
O O1 0.7348(4) 0.46222(19) 0.8666(2) 0.0975(10) Uani d . 1.000 . .
O O2 0.7545(3) 0.5423(2) 0.7197(2) 0.1045(11) Uani d . 1.000 . .
C C18 0.7641(3) 0.4663(3) 0.7690(3) 0.0725(11) Uani d . 1.000 B .
C C19 0.8137(3) 0.3552(3) 0.7202(2) 0.0700(10) Uani d D 1.000 . .
Cl Cl1A 0.6634(9) 0.2930(7) 0.7508(14) 0.121(3) Uani d DP 0.41(3) B 1
Cl Cl2A 0.9600(10) 0.2728(12) 0.7519(6) 0.116(2) Uani d DP 0.41(3) B 1
Cl Cl3A 0.8603(7) 0.3771(15) 0.5911(6) 0.104(3) Uani d DP 0.41(3) B 1
Cl Cl4B 1.1554(7) 0.1768(5) 0.2833(10) 0.163(3) Uani d DP 0.503(12) . 2
Cl Cl5B 1.0936(7) -0.0153(9) 0.3672(4) 0.146(3) Uani d DP 0.503(12) . 2
Cl Cl6B 1.3218(4) -0.0180(4) 0.1815(4) 0.0598(10) Uani d DP 0.503(12) . 2
O O3 0.90549(18) 0.11171(14) 0.24280(14) 0.0588(6) Uani d . 1.000 . .
O O4 1.05566(19) -0.00573(16) 0.12532(14) 0.0631(7) Uani d . 1.000 . .
C C20 1.0244(2) 0.05258(18) 0.19980(17) 0.0406(7) Uani d . 1.000 . .
C C21 1.1464(3) 0.0551(2) 0.25207(19) 0.0537(8) Uani d D 1.000 . .
Cl Cl4A 1.1704(3) 0.1899(2) 0.2413(3) 0.0618(8) Uani d DP 0.497(12) . 1
Cl Cl5A 1.0917(8) 0.0294(5) 0.3806(3) 0.1017(17) Uani d DP 0.497(12) . 1
Cl Cl6A 1.3180(5) -0.0238(5) 0.1946(6) 0.0861(16) Uani d DP 0.497(12) . 1
Cl Cl7A 0.8144(3) 0.8071(2) 0.0564(3) 0.0937(8) Uani d DP 0.653(12) . 1
Cl Cl8A 0.7410(4) 0.6177(5) 0.1419(3) 0.1097(12) Uani d DP 0.653(12) . 1
Cl Cl9A 0.9218(3) 0.6188(3) -0.0657(2) 0.0773(8) Uani d DP 0.653(12) . 1
O O5 0.5411(2) 0.79751(16) 0.02795(15) 0.0696(7) Uani d . 1.000 . .
O O6 0.6096(3) 0.6471(2) -0.0567(2) 0.1044(13) Uani d . 1.000 . .
C C22 0.6253(3) 0.7137(2) -0.0029(2) 0.0565(9) Uani d . 1.000 . .
C C23 0.7680(3) 0.6882(2) 0.0312(2) 0.0588(9) Uani d D 1.000 . .
Cl Cl7B 0.7846(14) 0.7855(7) 0.1020(12) 0.155(4) Uani d DP 0.347(12) . 2
Cl Cl8B 0.7349(10) 0.5792(8) 0.1111(9) 0.134(3) Uani d DP 0.347(12) . 2
Cl Cl9B 0.9191(8) 0.6431(10) -0.0692(6) 0.141(3) Uani d DP 0.347(12) . 2
H H1 0.30230 0.28060 0.39140 0.0590 Uiso c R 1.000 . .
H H1A 0.74610 0.19660 0.22360 0.0440 Uiso c R 1.000 . .
H H1C 0.812(7) 0.587(4) 0.400(5) 0.1680 Uiso d DP 0.915(3) A 1
H H2 0.20380 0.19420 0.53480 0.0750 Uiso c R 1.000 . .
H H2A 0.78510 0.10080 -0.04520 0.0600 Uiso c R 1.000 A .
H H2B 0.64430 0.17580 -0.01100 0.0600 Uiso c R 1.000 . .
H H4 0.60480 0.09750 0.57100 0.0810 Uiso c R 1.000 . .
H H5 0.70280 0.18320 0.42730 0.0650 Uiso c R 1.000 A .
H H7 0.48250 0.34370 0.28470 0.0460 Uiso c R 1.000 A .
H H9 0.85350 0.29140 0.29790 0.0650 Uiso c R 1.000 A .
H H10 0.96050 0.41640 0.34260 0.0770 Uiso c R 1.000 . .
H H12 0.57670 0.62280 0.40870 0.0810 Uiso c R 1.000 . .
H H13 0.46750 0.50020 0.36150 0.0640 Uiso c R 1.000 A .
H H14A 0.75700 0.34490 0.13060 0.0570 Uiso c R 1.000 A .
H H14B 0.61620 0.33320 0.10230 0.0570 Uiso c R 1.000 . .
H H15A 0.82360 0.26550 -0.03280 0.0670 Uiso c R 1.000 . .
H H15B 0.89180 0.18940 0.03990 0.0670 Uiso c R 1.000 . .
H H16A 0.76800 0.04370 0.11480 0.0570 Uiso c R 1.000 . .
H H16B 0.62870 0.03200 0.08420 0.0570 Uiso c R 1.000 . .
H H17A 0.49400 0.18980 0.17250 0.0500 Uiso c R 1.000 A .
H H17B 0.55550 0.11210 0.24720 0.0500 Uiso c R 1.000 . .
H H1D 0.35640 0.10400 0.62340 0.1680 Uiso d DP 0.085(3) A 2
H H1B 0.69470 0.52090 0.89260 0.1460 Uiso c R 1.000 B .

loop_
_atom_type_symbol
_atom_type_description
_atom_type_scat_dispersion_real
_atom_type_scat_dispersion_imag
_atom_type_scat_source
C C 0.0033 0.0016 ' International Tables Vol C Tables 4.2.6.8 and 6.1.1.4'
H H 0.0000 0.0000 ' International Tables Vol C Tables 4.2.6.8 and 6.1.1.4'
Cl Cl 0.1484 0.1585 ' International Tables Vol C Tables 4.2.6.8 and 6.1.1.4'
N N 0.0061 0.0033 ' International Tables Vol C Tables 4.2.6.8 and 6.1.1.4'
O O 0.0106 0.0060 ' International Tables Vol C Tables 4.2.6.8 and 6.1.1.4'

loop_
_geom_angle_atom_site_label_1
_geom_angle_atom_site_label_2
_geom_angle_atom_site_label_3
_geom_angle
_geom_angle_publ_flag
C18 O1 H1B 110.00 no
C7 N1 C17 111.81(16) no
C14 N1 C17 108.77(17) no
C7 N1 C14 110.75(17) no
C15 N2 C16 111.02(19) no
C17 N1 H1A 109.00 no
C7 N1 H1A 108.00 no
C14 N1 H1A 108.00 no
C16 N2 H2A 109.00 no
C16 N2 H2B 109.00 no
H2A N2 H2B 108.00 no
C15 N2 H2B 109.00 no
C15 N2 H2A 109.00 no
C2 C1 C6 121.3(3) no
C1 C2 C3 119.0(3) no
C2 C3 C4 121.0(3) no
Cl1C C3 C4 120.7(2) no
Cl1C C3 C2 118.3(3) no
C3 C4 C5 119.6(3) no
C4 C5 C6 120.5(3) no
C1 C6 C5 118.6(2) no
C1 C6 C7 118.4(2) no
C5 C6 C7 123.0(2) no
N1 C7 C6 111.45(17) no
C6 C7 C8 112.71(17) no
N1 C7 C8 111.75(17) no
C7 C8 C9 123.6(2) no
C9 C8 C13 119.0(2) no
C7 C8 C13 117.3(3) no
C8 C9 C10 120.3(2) no
C9 C10 C11 120.4(3) no
Cl1D C11 C12 131.9(6) no
Cl1D C11 C10 107.6(6) no
C10 C11 C12 119.5(3) no
C11 C12 C13 121.0(3) no
C8 C13 C12 119.8(3) no
N1 C14 C15 110.6(2) no
N2 C15 C14 110.7(2) no
N2 C16 C17 110.42(19) no
N1 C17 C16 110.10(19) no
C2 C1 H1 119.00 no
C6 C1 H1 119.00 no
C3 C2 H2 121.00 no
C1 C2 H2 120.00 no
C2 C3 H1D 119.00 no
C4 C3 H1D 120.00 no
C5 C4 H4 120.00 no
C3 C4 H4 120.00 no
C4 C5 H5 120.00 no
C6 C5 H5 120.00 no
N1 C7 H7 107.00 no
C6 C7 H7 107.00 no
C8 C7 H7 107.00 no
C10 C9 H9 120.00 no
C8 C9 H9 120.00 no
C9 C10 H10 120.00 no
C11 C10 H10 120.00 no
C12 C11 H1C 114(4) no
C10 C11 H1C 127(4) no
C11 C12 H12 119.00 no
C13 C12 H12 120.00 no
C12 C13 H13 120.00 no
C8 C13 H13 120.00 no
N1 C14 H14A 110.00 no
C15 C14 H14A 109.00 no
C15 C14 H14B 110.00 no
N1 C14 H14B 110.00 no
H14A C14 H14B 108.00 no
N2 C15 H15B 110.00 no
C14 C15 H15A 109.00 no
C14 C15 H15B 110.00 no
H15A C15 H15B 108.00 no
N2 C15 H15A 110.00 no
N2 C16 H16B 110.00 no
C17 C16 H16A 110.00 no
N2 C16 H16A 110.00 no
H16A C16 H16B 108.00 no
C17 C16 H16B 110.00 no
N1 C17 H17A 110.00 no
N1 C17 H17B 110.00 no
C16 C17 H17B 110.00 no
H17A C17 H17B 108.00 no
C16 C17 H17A 110.00 no
O1 C18 C19 110.2(3) no
O2 C18 C19 122.1(3) no
O1 C18 O2 127.6(4) no
Cl1B C19 Cl2B 110.1(4) no
Cl1B C19 Cl3B 109.5(4) no
Cl2B C19 Cl3B 109.3(4) no
Cl2B C19 C18 106.4(3) no
Cl1B C19 C18 106.7(3) no
Cl1A C19 C18 109.9(5) no
Cl2A C19 C18 116.1(5) no
Cl3A C19 C18 103.2(7) no
Cl1A C19 Cl2A 108.3(6) no
Cl1A C19 Cl3A 108.3(7) no
Cl2A C19 Cl3A 110.7(5) no
Cl3B C19 C18 114.8(5) no
O3 C20 O4 128.7(2) no
O3 C20 C21 113.0(2) no
O4 C20 C21 118.3(2) no
Cl4B C21 Cl5B 109.1(5) no
Cl4B C21 Cl6B 111.0(4) no
Cl4B C21 C20 114.3(3) no
Cl5B C21 Cl6B 105.5(4) no
Cl5B C21 C20 103.6(3) no
Cl6B C21 C20 112.6(2) no
Cl4A C21 C20 104.9(2) no
Cl5A C21 C20 112.1(3) no
Cl6A C21 C20 115.9(3) no
Cl4A C21 Cl5A 107.8(3) no
Cl4A C21 Cl6A 106.1(3) no
Cl5A C21 Cl6A 109.6(4) no
O5 C22 O6 127.3(3) no
O5 C22 C23 116.3(2) no
O6 C22 C23 116.5(3) no
Cl7A C23 Cl8A 108.5(3) no
Cl7A C23 Cl9A 105.8(2) no
Cl7A C23 C22 109.7(2) no
Cl8A C23 Cl9A 110.3(3) no
Cl8A C23 C22 110.3(2) no
Cl9A C23 C22 112.1(2) no
Cl7B C23 C22 113.7(5) no
Cl8B C23 C22 100.1(4) no
Cl9B C23 C22 111.2(3) no
Cl7B C23 Cl8B 108.9(6) no
Cl7B C23 Cl9B 114.1(6) no
Cl8B C23 Cl9B 107.7(6) no

loop_
_geom_bond_atom_site_label_1
_geom_bond_atom_site_label_2
_geom_bond_distance
_geom_bond_publ_flag
Cl1C C3 1.728(3) no
Cl1D C11 1.603(17) no
Cl1A C19 1.772(11) no
Cl1B C19 1.735(7) no
Cl2A C19 1.742(13) no
Cl2B C19 1.770(7) no
Cl3A C19 1.729(9) no
Cl3B C19 1.767(6) no
Cl4A C21 1.828(4) no
Cl4B C21 1.690(8) no
Cl5A C21 1.735(5) no
Cl5B C21 1.807(8) no
Cl6A C21 1.732(7) no
Cl6B C21 1.773(6) no
Cl7A C23 1.784(4) no
Cl7B C23 1.688(13) no
Cl8A C23 1.739(5) no
Cl8B C23 1.803(11) no
Cl9A C23 1.775(4) no
Cl9B C23 1.703(9) no
O1 C18 1.288(5) no
O2 C18 1.189(5) no
O1 H1B 0.8200 no
O3 C20 1.234(3) no
O4 C20 1.218(3) no
O5 C22 1.218(3) no
O6 C22 1.222(4) no
N1 C17 1.502(3) no
N1 C14 1.499(3) no
N1 C7 1.530(3) no
N2 C16 1.481(3) no
N2 C15 1.478(4) no
N1 H1A 0.9100 no
N2 H2B 0.9000 no
N2 H2A 0.9000 no
C1 C2 1.381(4) no
C1 C6 1.383(4) no
C2 C3 1.370(4) no
C3 C4 1.379(6) no
C4 C5 1.376(4) no
C5 C6 1.387(4) no
C6 C7 1.513(3) no
C7 C8 1.513(3) no
C8 C9 1.385(4) no
C8 C13 1.388(3) no
C9 C10 1.385(4) no
C10 C11 1.373(5) no
C11 C12 1.366(6) no
C12 C13 1.388(4) no
C14 C15 1.514(3) no
C16 C17 1.510(3) no
C1 H1 0.9300 no
C2 H2 0.9300 no
C3 H1D 0.9200 no
C4 H4 0.9300 no
C5 H5 0.9300 no
C7 H7 0.9800 no
C9 H9 0.9300 no
C10 H10 0.9300 no
C11 H1C 0.93(6) no
C12 H12 0.9300 no
C13 H13 0.9300 no
C14 H14B 0.9700 no
C14 H14A 0.9700 no
C15 H15B 0.9700 no
C15 H15A 0.9700 no
C16 H16A 0.9700 no
C16 H16B 0.9700 no
C17 H17B 0.9700 no
C17 H17A 0.9700 no
C18 C19 1.535(5) no
C20 C21 1.563(4) no
C22 C23 1.558(4) no

loop_
_geom_hbond_atom_site_label_D
_geom_hbond_atom_site_label_H
_geom_hbond_atom_site_label_A
_geom_hbond_site_symmetry_A
_geom_hbond_distance_DH
_geom_hbond_distance_HA
_geom_hbond_distance_DA
_geom_hbond_angle_DHA
_geom_hbond_publ_flag
N1 H1A O3 . 0.91 1.78 2.685(3) 172 yes
O1 H1B O6 1_556 0.82 1.74 2.560(4) 178 yes
N2 H2A Cl6B 2_755 0.90 2.74 3.299(5) 121 yes
N2 H2A O4 2_755 0.90 1.84 2.716(3) 162 yes
N2 H2B O5 2_665 0.90 1.84 2.710(3) 161 yes
C7 H7 O2 2_666 0.98 2.47 3.435(4) 167 yes
C9 H9 O3 . 0.93 2.39 3.270(3) 157 yes
C14 H14B O6 2_665 0.97 2.42 3.323(4) 156 yes
C15 H15B Cl7A 2_765 0.97 2.79 3.526(5) 133 yes

loop_
_geom_torsion_atom_site_label_1
_geom_torsion_atom_site_label_2
_geom_torsion_atom_site_label_3
_geom_torsion_atom_site_label_4
_geom_torsion
_geom_torsion_publ_flag
C17 N1 C14 C15 -58.3(3) no
C14 N1 C7 C8 -58.7(2) no
C17 N1 C7 C8 179.79(17) no
C14 N1 C17 C16 59.2(2) no
C14 N1 C7 C6 174.17(19) no
C7 N1 C17 C16 -178.22(18) no
C7 N1 C14 C15 178.4(2) no
C17 N1 C7 C6 52.7(2) no
C16 N2 C15 C14 -56.4(3) no
C15 N2 C16 C17 57.4(3) no
C2 C1 C6 C7 -177.0(2) no
C6 C1 C2 C3 0.2(4) no
C2 C1 C6 C5 -0.1(4) no
C1 C2 C3 Cl1C 178.9(2) no
C1 C2 C3 C4 -0.2(4) no
Cl1C C3 C4 C5 -179.0(2) no
C2 C3 C4 C5 0.1(4) no
C3 C4 C5 C6 0.0(4) no
C4 C5 C6 C1 -0.1(4) no
C4 C5 C6 C7 176.8(2) no
C5 C6 C7 C8 -54.2(3) no
C1 C6 C7 C8 122.6(2) no
C5 C6 C7 N1 72.4(3) no
C1 C6 C7 N1 -110.8(2) no
C6 C7 C8 C9 85.5(3) no
N1 C7 C8 C9 -40.9(3) no
N1 C7 C8 C13 142.5(2) no
C6 C7 C8 C13 -91.1(2) no
C9 C8 C13 C12 -0.7(4) no
C7 C8 C13 C12 176.1(2) no
C13 C8 C9 C10 0.0(4) no
C7 C8 C9 C10 -176.6(2) no
C8 C9 C10 C11 0.5(4) no
C9 C10 C11 C12 -0.3(4) no
C10 C11 C12 C13 -0.4(4) no
C11 C12 C13 C8 0.9(4) no
N1 C14 C15 N2 57.3(3) no
N2 C16 C17 N1 -59.0(3) no
O1 C18 C19 Cl1B 58.1(4) no
O1 C18 C19 Cl2B -59.4(4) no
O1 C18 C19 Cl3B 179.6(4) no
O2 C18 C19 Cl1B -121.0(4) no
O2 C18 C19 Cl2B 121.5(4) no
O2 C18 C19 Cl3B 0.4(5) no
O3 C20 C21 Cl4B -45.2(5) no
O3 C20 C21 Cl5B 73.4(4) no
O3 C20 C21 Cl6B -173.0(2) no
O4 C20 C21 Cl4B 135.6(5) no
O4 C20 C21 Cl5B -105.8(4) no
O4 C20 C21 Cl6B 7.7(3) no
O5 C22 C23 Cl7A -26.7(3) no
O5 C22 C23 Cl8A 92.7(3) no
O5 C22 C23 Cl9A -144.0(2) no
O6 C22 C23 Cl7A 154.0(3) no
O6 C22 C23 Cl8A -86.7(3) no
O6 C22 C23 Cl9A 36.7(3) no
